data_7123704
loop_
_publ_author_name
'Cai, Junkai'
'Zhao, Liang'
'Wei, Jianwei'
'He, Cheng'
'Long, Saran'
'Duan, Chunying'

_publ_section_title
;
 Negatively charged metal-organic hosts with cobalt dithiolene species:
 Improving PET processes for light-driven proton reduction through
 host-guest electrostatic interactions
;
_journal_name_full 'Chemical Communications'
_journal_paper_doi 10.1039/C9CC03871J
_journal_year 2019
_chemical_formula_sum 'C62 H66 Cl Co N10 O9 Ru S4'
_chemical_formula_weight 1418.94
_space_group_IT_number 2
_space_group_name_Hall '-P 1'
_space_group_name_H-M_alt 'P -1'
_symmetry_space_group_name_Hall '-P 1'
_symmetry_space_group_name_H-M 'P -1'
_atom_sites_solution_hydrogens geom
_atom_sites_solution_primary direct
_atom_sites_solution_secondary difmap
_audit_creation_method SHELXL-97
_audit_update_record
;
2019-05-15 deposited with the CCDC.    2019-06-21 downloaded from the CCDC.
;
_cell_angle_alpha 94.464(2)
_cell_angle_beta 101.089(2)
_cell_angle_gamma 99.865(2)
_cell_formula_units_Z 2
_cell_length_a 13.8188(8)
_cell_length_b 14.0788(9)
_cell_length_c 18.6554(12)
_cell_measurement_temperature 200(2)
_cell_volume 3485.9(4)
_computing_structure_refinement 'SHELXL-97 (Sheldrick, 1997)'
_computing_structure_solution 'SHELXS-97 (Sheldrick, 1990)'
_diffrn_ambient_temperature 200(2)
_diffrn_measured_fraction_theta_full 0.985
_diffrn_measured_fraction_theta_max 0.985
_diffrn_radiation_monochromator graphite
_diffrn_radiation_source 'fine-focus sealed tube'
_diffrn_radiation_type MoK\a
_diffrn_radiation_wavelength 0.71073
_diffrn_reflns_av_R_equivalents 0.0762
_diffrn_reflns_av_sigmaI/netI 0.0549
_diffrn_reflns_limit_h_max 15
_diffrn_reflns_limit_h_min -16
_diffrn_reflns_limit_k_max 16
_diffrn_reflns_limit_k_min -16
_diffrn_reflns_limit_l_max 22
_diffrn_reflns_limit_l_min -22
_diffrn_reflns_number 118036
_diffrn_reflns_theta_full 25.00
_diffrn_reflns_theta_max 25.00
_diffrn_reflns_theta_min 2.24
_exptl_absorpt_coefficient_mu 0.671
_exptl_crystal_density_diffrn 1.352
_exptl_crystal_density_method 'not measured'
_exptl_crystal_F_000 1464
_refine_diff_density_max 1.138
_refine_diff_density_min -0.761
_refine_diff_density_rms 0.113
_refine_ls_extinction_method none
_refine_ls_goodness_of_fit_ref 1.065
_refine_ls_hydrogen_treatment mixed
_refine_ls_matrix_type full
_refine_ls_number_parameters 828
_refine_ls_number_reflns 12095
_refine_ls_number_restraints 22
_refine_ls_restrained_S_all 1.069
_refine_ls_R_factor_all 0.1351
_refine_ls_R_factor_gt 0.0910
_refine_ls_shift/su_max 0.001
_refine_ls_shift/su_mean 0.000
_refine_ls_structure_factor_coef Fsqd
_refine_ls_weighting_details 'calc w=1/[\s^2^(Fo^2^)+(0.0806P)^2^+21.1349P] where P=(Fo^2^+2Fc^2^)/3'
_refine_ls_weighting_scheme calc
_refine_ls_wR_factor_gt 0.1977
_refine_ls_wR_factor_ref 0.2175
_reflns_number_gt 8478
_reflns_number_total 12095
_reflns_threshold_expression >2sigma(I)
_cod_data_source_file c9cc03871j2.cif
_cod_data_source_block 1_CCDC2
_cod_database_code 7123704

loop_
_symmetry_equiv_pos_as_xyz
'x, y, z'
'-x, -y, -z'

loop_
_atom_site_label
_atom_site_type_symbol
_atom_site_fract_x
_atom_site_fract_y
_atom_site_fract_z
_atom_site_U_iso_or_equiv
_atom_site_adp_type
_atom_site_occupancy
_atom_site_symmetry_multiplicity
_atom_site_calc_flag
_atom_site_refinement_flags
_atom_site_disorder_assembly
_atom_site_disorder_group
Co1 Co -0.68293(7) 0.12032(7) -0.33795(5) 0.0403(3) Uani 1 1 d . . .
S1 S -0.54918(12) 0.16386(12) -0.25275(9) 0.0366(4) Uani 1 1 d . . .
S2 S -0.61049(16) 0.19562(17) -0.41607(11) 0.0624(6) Uani 1 1 d . . .
S3 S -0.24332(12) -0.05832(12) 0.25539(9) 0.0377(4) Uani 1 1 d . . .
S4 S -0.18993(16) -0.05552(18) 0.42452(11) 0.0624(6) Uani 1 1 d . . .
Cl1 Cl -0.08721(17) 0.37212(18) 0.27166(16) 0.0822(7) Uani 1 1 d . . .
O1 O -0.3415(5) 0.3407(4) -0.1259(3) 0.0642(15) Uani 1 1 d . . .
O2 O -0.1114(4) 0.0118(4) 0.1455(3) 0.0502(12) Uiso 1 1 d . . .
N1 N -0.3185(5) 0.1883(4) -0.1510(3) 0.0478(15) Uani 1 1 d . . .
H1A H -0.3114 0.1451 -0.1853 0.057 Uiso 1 1 calc R . .
N2 N -0.0914(5) 0.1749(4) 0.1674(3) 0.0479(15) Uani 1 1 d . . .
H2A H -0.0813 0.2250 0.2010 0.057 Uiso 1 1 calc R . .
C1 C -0.4620(5) 0.2351(5) -0.2924(4) 0.0374(15) Uani 1 1 d . . .
C2 C -0.4888(6) 0.2491(6) -0.3659(4) 0.0529(19) Uani 1 1 d . . .
C3 C -0.4197(7) 0.3047(7) -0.3996(5) 0.073(3) Uani 1 1 d . . .
H3A H -0.4372 0.3119 -0.4504 0.087 Uiso 1 1 calc R . .
C4 C -0.3269(7) 0.3486(8) -0.3590(5) 0.079(3) Uani 1 1 d . . .
H4A H -0.2806 0.3877 -0.3814 0.095 Uiso 1 1 calc R . .
C5 C -0.3006(6) 0.3356(7) -0.2848(5) 0.064(2) Uani 1 1 d . . .
H5A H -0.2360 0.3656 -0.2570 0.077 Uiso 1 1 calc R . .
C6 C -0.3667(5) 0.2800(5) -0.2514(4) 0.0439(17) Uani 1 1 d . . .
C7 C -0.3407(5) 0.2732(5) -0.1695(4) 0.0440(17) Uani 1 1 d . . .
C8 C -0.3059(5) 0.1664(6) -0.0766(4) 0.0475(18) Uani 1 1 d . . .
C9 C -0.3863(6) 0.1221(7) -0.0516(5) 0.071(3) Uani 1 1 d . . .
H9A H -0.4504 0.1061 -0.0839 0.085 Uiso 1 1 calc R . .
C10 C -0.3765(6) 0.0998(9) 0.0201(5) 0.082(3) Uani 1 1 d . . .
H10A H -0.4340 0.0695 0.0364 0.098 Uiso 1 1 calc R . .
C11 C -0.2862(6) 0.1207(7) 0.0674(5) 0.063(2) Uani 1 1 d . . .
H11A H -0.2806 0.1043 0.1163 0.075 Uiso 1 1 calc R . .
C12 C -0.2005(5) 0.1667(5) 0.0442(4) 0.0429(16) Uani 1 1 d . . .
C13 C -0.2097(5) 0.1909(5) -0.0292(4) 0.0405(16) Uani 1 1 d . . .
C14 C -0.1250(6) 0.2366(5) -0.0532(4) 0.0508(19) Uani 1 1 d . . .
H14A H -0.1312 0.2515 -0.1025 0.061 Uiso 1 1 calc R . .
C15 C -0.0330(6) 0.2599(6) -0.0054(4) 0.059(2) Uani 1 1 d . . .
H15A H 0.0241 0.2919 -0.0214 0.071 Uiso 1 1 calc R . .
C16 C -0.0235(6) 0.2363(6) 0.0673(5) 0.065(2) Uani 1 1 d . . .
H16A H 0.0402 0.2526 0.1000 0.078 Uiso 1 1 calc R . .
C17 C -0.1035(5) 0.1910(5) 0.0912(4) 0.0444(17) Uani 1 1 d . . .
C18 C -0.0951(5) 0.0856(5) 0.1886(4) 0.0417(16) Uani 1 1 d . . .
C19 C -0.0713(5) 0.0832(5) 0.2709(4) 0.0431(17) Uani 1 1 d . . .
C20 C 0.0123(6) 0.1451(6) 0.3141(4) 0.057(2) Uani 1 1 d . . .
H20A H 0.0523 0.1905 0.2916 0.069 Uiso 1 1 calc R . .
C21 C 0.0384(6) 0.1423(6) 0.3889(4) 0.063(2) Uani 1 1 d . . .
H21A H 0.0971 0.1840 0.4171 0.076 Uiso 1 1 calc R . .
C22 C -0.0213(6) 0.0784(7) 0.4228(4) 0.061(2) Uani 1 1 d . . .
H22A H -0.0030 0.0757 0.4743 0.073 Uiso 1 1 calc R . .
C23 C -0.1086(5) 0.0176(5) 0.3813(4) 0.0496(19) Uani 1 1 d . . .
C24 C -0.1334(5) 0.0184(5) 0.3046(4) 0.0390(16) Uani 1 1 d . . .
Ru1 Ru -0.64058(4) 0.30428(4) -0.83132(3) 0.03780(18) Uani 1 1 d . . .
N101 N -0.5197(4) 0.4172(4) -0.8031(3) 0.0363(12) Uani 1 1 d . . .
N102 N -0.5250(4) 0.2327(4) -0.7991(3) 0.0418(14) Uani 1 1 d . . .
N103 N -0.6764(4) 0.3296(4) -0.7306(3) 0.0414(14) Uani 1 1 d . . .
N104 N -0.7496(4) 0.3867(4) -0.8561(3) 0.0397(13) Uani 1 1 d . . .
N105 N -0.6281(4) 0.2735(4) -0.9386(3) 0.0409(13) Uani 1 1 d . . .
N106 N -0.7499(4) 0.1815(4) -0.8646(3) 0.0395(13) Uani 1 1 d . . .
C101 C -0.5226(6) 0.5116(5) -0.8049(4) 0.0481(18) Uani 1 1 d . . .
H10B H -0.5860 0.5303 -0.8182 0.058 Uiso 1 1 calc R . .
C102 C -0.4368(7) 0.5827(6) -0.7879(5) 0.065(2) Uani 1 1 d . . .
H10C H -0.4411 0.6491 -0.7903 0.078 Uiso 1 1 calc R . .
C103 C -0.3456(7) 0.5564(7) -0.7677(7) 0.089(3) Uani 1 1 d . . .
H10D H -0.2858 0.6042 -0.7547 0.107 Uiso 1 1 calc R . .
C104 C -0.3416(6) 0.4601(6) -0.7662(6) 0.073(3) Uani 1 1 d . . .
H10E H -0.2786 0.4408 -0.7530 0.088 Uiso 1 1 calc R . .
C105 C -0.4280(5) 0.3919(5) -0.7838(4) 0.0469(18) Uani 1 1 d . . .
C106 C -0.4322(5) 0.2880(5) -0.7805(4) 0.0445(17) Uani 1 1 d . . .
C107 C -0.3460(6) 0.2485(7) -0.7606(5) 0.062(2) Uani 1 1 d . . .
H10F H -0.2812 0.2888 -0.7485 0.075 Uiso 1 1 calc R . .
C108 C -0.3577(7) 0.1496(7) -0.7593(6) 0.072(3) Uani 1 1 d . . .
H10G H -0.3007 0.1205 -0.7457 0.087 Uiso 1 1 calc R . .
C109 C -0.4507(8) 0.0940(7) -0.7774(5) 0.073(3) Uani 1 1 d . . .
H10H H -0.4590 0.0258 -0.7763 0.087 Uiso 1 1 calc R . .
C110 C -0.5345(7) 0.1365(6) -0.7976(5) 0.060(2) Uani 1 1 d . . .
H11B H -0.5995 0.0965 -0.8106 0.072 Uiso 1 1 calc R . .
C111 C -0.6305(7) 0.3034(6) -0.6670(4) 0.060(2) Uani 1 1 d . . .
H11C H -0.5722 0.2757 -0.6651 0.072 Uiso 1 1 calc R . .
C112 C -0.6685(9) 0.3170(7) -0.6035(5) 0.079(3) Uani 1 1 d . . .
H11D H -0.6370 0.2973 -0.5586 0.095 Uiso 1 1 calc R . .
C113 C -0.7512(8) 0.3587(8) -0.6063(6) 0.082(3) Uani 1 1 d . . .
H11E H -0.7771 0.3676 -0.5631 0.098 Uiso 1 1 calc R . .
C114 C -0.7962(7) 0.3873(7) -0.6684(6) 0.069(2) Uani 1 1 d . . .
H11F H -0.8532 0.4169 -0.6696 0.082 Uiso 1 1 calc R . .
C115 C -0.7583(5) 0.3731(5) -0.7317(4) 0.0462(18) Uani 1 1 d . . .
C116 C -0.7978(5) 0.4056(5) -0.8015(5) 0.0487(19) Uani 1 1 d . . .
C117 C -0.8788(6) 0.4547(7) -0.8135(6) 0.073(3) Uani 1 1 d . . .
H11G H -0.9146 0.4651 -0.7758 0.088 Uiso 1 1 calc R . .
C118 C -0.9058(7) 0.4878(7) -0.8812(7) 0.083(3) Uani 1 1 d . . .
H11H H -0.9607 0.5208 -0.8903 0.099 Uiso 1 1 calc R . .
C119 C -0.8542(7) 0.4732(7) -0.9336(6) 0.076(3) Uani 1 1 d . . .
H11I H -0.8697 0.4985 -0.9793 0.091 Uiso 1 1 calc R . .
C120 C -0.7782(6) 0.4208(6) -0.9202(5) 0.057(2) Uani 1 1 d . . .
H12A H -0.7443 0.4082 -0.9586 0.068 Uiso 1 1 calc R . .
C121 C -0.5624(6) 0.3213(6) -0.9719(4) 0.0527(19) Uani 1 1 d . . .
H12B H -0.5130 0.3732 -0.9440 0.063 Uiso 1 1 calc R . .
C122 C -0.5617(7) 0.2997(8) -1.0453(5) 0.078(3) Uani 1 1 d . . .
H12C H -0.5132 0.3357 -1.0675 0.093 Uiso 1 1 calc R . .
C123 C -0.6325(8) 0.2254(8) -1.0845(5) 0.090(3) Uani 1 1 d . . .
H12D H -0.6345 0.2094 -1.1353 0.108 Uiso 1 1 calc R . .
C124 C -0.7015(7) 0.1730(7) -1.0513(4) 0.066(2) Uani 1 1 d . . .
H12E H -0.7505 0.1204 -1.0786 0.079 Uiso 1 1 calc R . .
C125 C -0.6984(6) 0.1980(5) -0.9780(4) 0.0479(18) Uani 1 1 d . . .
C126 C -0.7649(5) 0.1460(5) -0.9360(4) 0.0441(17) Uani 1 1 d . . .
C127 C -0.8364(6) 0.0618(6) -0.9657(5) 0.054(2) Uani 1 1 d . . .
H12F H -0.8461 0.0374 -1.0160 0.065 Uiso 1 1 calc R . .
C128 C -0.8925(6) 0.0150(6) -0.9201(5) 0.061(2) Uani 1 1 d . . .
H12G H -0.9424 -0.0412 -0.9391 0.073 Uiso 1 1 calc R . .
C129 C -0.8752(6) 0.0505(6) -0.8478(5) 0.058(2) Uani 1 1 d . . .
H12H H -0.9112 0.0180 -0.8154 0.069 Uiso 1 1 calc R . .
C130 C -0.8051(6) 0.1339(6) -0.8225(4) 0.0510(19) Uani 1 1 d . . .
H13A H -0.7954 0.1591 -0.7723 0.061 Uiso 1 1 calc R . .
N211 N -0.3209(14) 0.0178(11) -0.3761(6) 0.170(7) Uani 1 1 d . . .
O211 O -0.3089(9) 0.0387(7) -0.2577(5) 0.120(3) Uani 1 1 d . . .
C211 C -0.3417(16) 0.0441(14) -0.3162(11) 0.172(9) Uani 1 1 d . . .
H21H H -0.3978 0.0755 -0.3219 0.206 Uiso 1 1 calc R . .
C212 C -0.255(2) -0.0447(17) -0.3832(12) 0.236(12) Uani 1 1 d . . .
H21B H -0.2108 -0.0445 -0.3355 0.355 Uiso 1 1 calc R . .
H21C H -0.2154 -0.0235 -0.4190 0.355 Uiso 1 1 calc R . .
H21D H -0.2939 -0.1105 -0.4001 0.355 Uiso 1 1 calc R . .
C213 C -0.384(3) 0.022(3) -0.4450(13) 0.44(4) Uani 1 1 d . . .
H21E H -0.4318 0.0638 -0.4385 0.666 Uiso 1 1 calc R . .
H21F H -0.4200 -0.0435 -0.4655 0.666 Uiso 1 1 calc R . .
H21G H -0.3424 0.0484 -0.4787 0.666 Uiso 1 1 calc R . .
N201 N -0.2865(16) 0.2713(14) -0.5670(11) 0.211(10) Uani 1 1 d D A 1
O201 O -0.4514(17) 0.229(3) -0.5899(14) 0.35(2) Uani 1 1 d D A 1
C201 C -0.3762(18) 0.1989(16) -0.5803(12) 0.214(14) Uani 1 1 d D A 1
H20H H -0.3750 0.1315 -0.5813 0.257 Uiso 1 1 calc R A 1
C202 C -0.1773(18) 0.244(2) -0.5576(19) 0.38(3) Uani 1 1 d D A 1
H20B H -0.1838 0.1732 -0.5625 0.569 Uiso 1 1 calc R A 1
H20C H -0.1371 0.2714 -0.5089 0.569 Uiso 1 1 calc R A 1
H20D H -0.1440 0.2704 -0.5956 0.569 Uiso 1 1 calc R A 1
C203 C -0.288(2) 0.3848(14) -0.5653(12) 0.254(15) Uani 1 1 d D A 1
H20E H -0.3579 0.3945 -0.5713 0.382 Uiso 1 1 calc R A 1
H20F H -0.2593 0.4106 -0.6053 0.382 Uiso 1 1 calc R A 1
H20G H -0.2491 0.4188 -0.5181 0.382 Uiso 1 1 calc R A 1
O2W O -0.396(2) 0.327(2) -0.5830(11) 0.135(8) Uani 0.50 1 d PU B 2
O4W O -0.410(3) 0.502(3) -0.5791(19) 0.445(18) Uiso 1 1 d . C 2
C31 C -1.078(8) 0.627(5) -0.566(4) 0.48(8) Uani 0.50 1 d PD D 1
H31A H -1.1368 0.6317 -0.5444 0.714 Uiso 0.50 1 calc PR D 1
H31B H -1.0177 0.6385 -0.5265 0.714 Uiso 0.50 1 calc PR D 1
H31C H -1.0869 0.5623 -0.5923 0.714 Uiso 0.50 1 calc PR D 1
O31 O -1.068(3) 0.699(3) -0.616(3) 0.98(15) Uani 0.50 1 d PD D 1
O32 O -1.130(2) 0.5668(19) -0.882(2) 0.57(7) Uani 0.50 1 d PD E 2
C32 C -1.1551(12) 0.4665(12) -0.8826(9) 0.044(4) Uani 0.50 1 d PD E 2
H32A H -1.1476 0.4349 -0.9294 0.066 Uiso 0.50 1 calc PR E 2
H32B H -1.2248 0.4485 -0.8773 0.066 Uiso 0.50 1 calc PR E 2
H32C H -1.1104 0.4456 -0.8419 0.066 Uiso 0.50 1 calc PR E 2
C33 C -0.999(3) 0.665(2) -0.763(3) 0.213(17) Uani 0.50 1 d PU F 1
H33A H -0.9806 0.6582 -0.8113 0.319 Uiso 0.50 1 calc PR F 1
H33B H -1.0609 0.6181 -0.7642 0.319 Uiso 0.50 1 calc PR F 1
H33C H -0.9449 0.6517 -0.7253 0.319 Uiso 0.50 1 calc PR F 1
O33 O -1.0156(18) 0.763(2) -0.747(2) 0.201(13) Uani 0.50 1 d P F 1
O3W O -1.123(4) 0.696(6) -0.847(2) 0.50(6) Uani 0.50 1 d P G 2
C34 C -0.961(2) 0.464(5) -0.558(2) 0.32(5) Uani 0.50 1 d P H 2
H34A H -0.9216 0.4124 -0.5573 0.480 Uiso 0.50 1 calc PR H 2
H34B H -1.0273 0.4410 -0.5898 0.480 Uiso 0.50 1 calc PR H 2
H34C H -0.9687 0.4826 -0.5078 0.480 Uiso 0.50 1 calc PR H 2
O34 O -0.921(3) 0.5293(18) -0.5793(16) 0.216(17) Uani 0.50 1 d P H 2
O1W O -1.3366(10) 0.4273(10) -0.9711(7) 0.199(6) Uani 1 1 d . . .

loop_
_atom_site_aniso_label
_atom_site_aniso_U_11
_atom_site_aniso_U_22
_atom_site_aniso_U_33
_atom_site_aniso_U_23
_atom_site_aniso_U_13
_atom_site_aniso_U_12
Co1 0.0406(5) 0.0445(6) 0.0303(5) 0.0072(4) -0.0014(4) 0.0016(4)
S1 0.0388(9) 0.0382(9) 0.0297(8) 0.0064(7) 0.0025(7) 0.0025(7)
S2 0.0577(12) 0.0818(15) 0.0340(10) 0.0171(10) -0.0052(9) -0.0127(11)
S3 0.0353(9) 0.0412(9) 0.0307(9) 0.0028(7) -0.0017(7) 0.0016(7)
S4 0.0547(12) 0.0846(15) 0.0343(10) 0.0178(10) -0.0061(9) -0.0122(11)
Cl1 0.0546(13) 0.0740(16) 0.118(2) -0.0030(14) 0.0254(13) 0.0105(11)
O1 0.093(4) 0.053(3) 0.042(3) -0.002(3) 0.001(3) 0.019(3)
N1 0.057(4) 0.053(4) 0.032(3) 0.004(3) 0.001(3) 0.017(3)
N2 0.057(4) 0.040(3) 0.038(3) 0.003(3) -0.002(3) -0.002(3)
C1 0.040(4) 0.039(4) 0.034(4) 0.003(3) 0.009(3) 0.009(3)
C2 0.058(5) 0.054(5) 0.038(4) 0.004(3) 0.002(4) -0.005(4)
C3 0.063(6) 0.101(7) 0.042(5) 0.022(5) 0.004(4) -0.018(5)
C4 0.066(6) 0.110(8) 0.050(5) 0.027(5) 0.009(4) -0.022(5)
C5 0.051(5) 0.078(6) 0.052(5) 0.010(4) 0.002(4) -0.010(4)
C6 0.041(4) 0.050(4) 0.040(4) 0.010(3) 0.010(3) 0.004(3)
C7 0.037(4) 0.047(4) 0.042(4) 0.004(4) 0.003(3) -0.001(3)
C8 0.044(4) 0.057(5) 0.039(4) 0.010(3) 0.003(3) 0.008(3)
C9 0.047(5) 0.105(7) 0.055(5) 0.021(5) -0.002(4) 0.007(5)
C10 0.039(5) 0.145(10) 0.060(6) 0.031(6) 0.008(4) 0.005(5)
C11 0.052(5) 0.093(7) 0.046(5) 0.026(4) 0.013(4) 0.010(4)
C12 0.045(4) 0.040(4) 0.040(4) 0.002(3) 0.004(3) 0.005(3)
C13 0.049(4) 0.035(4) 0.035(4) 0.007(3) 0.002(3) 0.005(3)
C14 0.063(5) 0.040(4) 0.049(4) 0.013(3) 0.014(4) 0.001(4)
C15 0.049(5) 0.055(5) 0.058(5) 0.021(4) 0.000(4) -0.023(4)
C16 0.057(5) 0.061(5) 0.061(5) 0.022(4) -0.012(4) -0.014(4)
C17 0.051(4) 0.036(4) 0.039(4) 0.007(3) 0.001(3) -0.003(3)
C18 0.040(4) 0.040(4) 0.040(4) 0.001(3) 0.002(3) 0.001(3)
C19 0.039(4) 0.044(4) 0.039(4) 0.002(3) -0.005(3) 0.003(3)
C20 0.047(4) 0.059(5) 0.055(5) 0.010(4) -0.001(4) -0.008(4)
C21 0.048(5) 0.076(6) 0.047(5) 0.005(4) -0.011(4) -0.015(4)
C22 0.049(5) 0.085(6) 0.036(4) 0.011(4) -0.010(4) -0.002(4)
C23 0.041(4) 0.051(4) 0.051(5) 0.013(4) -0.003(3) 0.004(3)
C24 0.033(4) 0.042(4) 0.037(4) 0.003(3) -0.004(3) 0.005(3)
Ru1 0.0389(3) 0.0363(3) 0.0376(3) 0.0048(2) 0.0082(2) 0.0051(2)
N101 0.038(3) 0.036(3) 0.036(3) 0.006(2) 0.009(2) 0.010(2)
N102 0.050(4) 0.033(3) 0.045(3) 0.008(3) 0.014(3) 0.010(3)
N103 0.046(3) 0.036(3) 0.037(3) -0.003(2) 0.010(3) -0.005(3)
N104 0.031(3) 0.042(3) 0.044(3) 0.002(3) 0.008(3) 0.001(2)
N105 0.045(3) 0.042(3) 0.039(3) 0.001(3) 0.016(3) 0.011(3)
N106 0.039(3) 0.041(3) 0.037(3) 0.002(3) 0.007(3) 0.005(3)
C101 0.052(4) 0.037(4) 0.060(5) 0.008(3) 0.020(4) 0.011(3)
C102 0.063(6) 0.040(4) 0.095(7) 0.011(4) 0.024(5) 0.005(4)
C103 0.046(5) 0.056(6) 0.154(11) 0.012(6) 0.012(6) -0.011(4)
C104 0.043(5) 0.059(6) 0.116(8) 0.009(5) 0.012(5) 0.012(4)
C105 0.041(4) 0.047(4) 0.055(5) 0.007(3) 0.013(3) 0.010(3)
C106 0.049(4) 0.043(4) 0.045(4) 0.006(3) 0.012(3) 0.014(3)
C107 0.047(5) 0.071(6) 0.080(6) 0.023(5) 0.022(4) 0.023(4)
C108 0.059(6) 0.077(7) 0.097(7) 0.028(5) 0.029(5) 0.037(5)
C109 0.092(7) 0.053(5) 0.086(7) 0.021(5) 0.023(6) 0.038(5)
C110 0.066(5) 0.043(5) 0.071(6) 0.010(4) 0.014(4) 0.011(4)
C111 0.067(5) 0.070(6) 0.040(5) 0.005(4) 0.014(4) 0.003(4)
C112 0.103(8) 0.084(7) 0.036(5) 0.010(4) 0.007(5) -0.014(6)
C113 0.074(7) 0.100(8) 0.068(7) -0.012(6) 0.037(6) -0.007(6)
C114 0.066(6) 0.063(6) 0.074(7) -0.003(5) 0.022(5) -0.001(4)
C115 0.041(4) 0.043(4) 0.053(5) -0.016(3) 0.025(4) -0.004(3)
C116 0.036(4) 0.038(4) 0.068(5) -0.004(4) 0.013(4) -0.002(3)
C117 0.042(5) 0.066(6) 0.113(8) 0.001(6) 0.023(5) 0.008(4)
C118 0.043(5) 0.073(7) 0.135(10) 0.027(7) 0.010(6) 0.020(5)
C119 0.044(5) 0.069(6) 0.108(8) 0.026(6) -0.004(5) 0.007(4)
C120 0.045(4) 0.061(5) 0.058(5) 0.007(4) -0.001(4) 0.010(4)
C121 0.050(5) 0.060(5) 0.043(4) -0.001(4) 0.012(4) -0.001(4)
C122 0.070(6) 0.101(8) 0.054(5) -0.005(5) 0.026(5) -0.014(5)
C123 0.098(8) 0.110(9) 0.051(6) -0.027(6) 0.031(6) -0.012(7)
C124 0.067(6) 0.073(6) 0.048(5) -0.014(4) 0.016(4) -0.011(5)
C125 0.050(4) 0.044(4) 0.047(4) -0.002(3) 0.006(4) 0.008(3)
C126 0.044(4) 0.039(4) 0.046(4) -0.002(3) 0.005(3) 0.007(3)
C127 0.050(5) 0.054(5) 0.053(5) -0.008(4) 0.003(4) 0.007(4)
C128 0.049(5) 0.048(5) 0.075(6) 0.002(4) -0.002(4) -0.001(4)
C129 0.052(5) 0.052(5) 0.064(6) 0.011(4) 0.009(4) -0.005(4)
C130 0.052(5) 0.056(5) 0.040(4) 0.005(4) 0.008(4) 0.000(4)
N211 0.30(2) 0.186(13) 0.072(7) 0.014(8) 0.058(10) 0.166(14)
O211 0.191(10) 0.114(7) 0.077(6) 0.003(5) 0.031(6) 0.083(7)
C211 0.26(2) 0.187(18) 0.124(14) 0.008(13) 0.069(15) 0.169(18)
C212 0.35(4) 0.22(2) 0.19(2) 0.011(18) 0.11(2) 0.15(3)
C213 0.72(8) 0.54(6) 0.118(19) -0.07(3) -0.07(3) 0.47(6)
N201 0.34(3) 0.176(18) 0.152(16) 0.048(15) 0.07(2) 0.11(2)
O201 0.22(2) 0.69(7) 0.19(2) 0.07(3) 0.032(18) 0.19(3)
C201 0.23(3) 0.35(4) 0.084(13) 0.06(2) 0.036(19) 0.11(3)
C202 0.38(5) 0.50(6) 0.44(5) 0.24(5) 0.23(4) 0.35(5)
C203 0.30(4) 0.27(3) 0.145(19) -0.02(2) 0.09(2) -0.08(3)
O2W 0.136(17) 0.22(2) 0.066(10) 0.014(13) 0.001(11) 0.097(16)
C31 1.0(2) 0.23(6) 0.27(7) 0.11(6) 0.33(11) -0.04(10)
O31 0.54(10) 1.3(2) 0.86(16) -0.86(18) -0.57(12) 0.73(14)
O32 0.33(5) 1.4(2) 0.23(4) 0.36(8) 0.20(4) 0.60(10)
C32 0.032(8) 0.074(10) 0.032(8) 0.011(7) 0.012(6) 0.016(7)
C33 0.28(3) 0.080(18) 0.34(4) 0.04(2) 0.15(3) 0.08(2)
O33 0.115(17) 0.21(3) 0.30(4) -0.04(2) 0.10(2) 0.056(17)
O3W 0.38(5) 1.15(15) 0.29(4) 0.45(7) 0.27(4) 0.61(8)
C34 0.061(17) 0.68(12) 0.13(3) -0.26(5) 0.039(18) -0.07(4)
O34 0.40(5) 0.111(17) 0.16(2) -0.022(15) 0.15(3) 0.03(2)
O1W 0.176(11) 0.235(14) 0.183(12) -0.002(10) 0.111(10) -0.044(10)

loop_
_atom_type_symbol
_atom_type_description
_atom_type_scat_dispersion_real
_atom_type_scat_dispersion_imag
_atom_type_scat_source
C C 0.0033 0.0016 'International Tables Vol C Tables 4.2.6.8 and 6.1.1.4'
H H 0.0000 0.0000 'International Tables Vol C Tables 4.2.6.8 and 6.1.1.4'
N N 0.0061 0.0033 'International Tables Vol C Tables 4.2.6.8 and 6.1.1.4'
O O 0.0106 0.0060 'International Tables Vol C Tables 4.2.6.8 and 6.1.1.4'
S S 0.1246 0.1234 'International Tables Vol C Tables 4.2.6.8 and 6.1.1.4'
Cl Cl 0.1484 0.1585 'International Tables Vol C Tables 4.2.6.8 and 6.1.1.4'
Co Co 0.3494 0.9721 'International Tables Vol C Tables 4.2.6.8 and 6.1.1.4'
Ru Ru -1.2594 0.8363 'International Tables Vol C Tables 4.2.6.8 and 6.1.1.4'

loop_
_geom_angle_atom_site_label_1
_geom_angle_atom_site_label_2
_geom_angle_atom_site_label_3
_geom_angle
_geom_angle_site_symmetry_1
_geom_angle_site_symmetry_3
S1 Co1 S4 171.27(10) . 2_455
S1 Co1 S3 87.40(7) . 2_455
S4 Co1 S3 91.46(8) 2_455 2_455
S1 Co1 S2 91.31(7) . .
S4 Co1 S2 90.60(8) 2_455 .
S3 Co1 S2 174.60(10) 2_455 .
C1 S1 Co1 105.8(2) . .
C2 S2 Co1 104.9(3) . .
C24 S3 Co1 105.3(2) . 2_455
C23 S4 Co1 105.0(3) . 2_455
C7 N1 C8 121.4(6) . .
C18 N2 C17 121.9(6) . .
C2 C1 C6 119.4(6) . .
C2 C1 S1 118.9(5) . .
C6 C1 S1 121.6(5) . .
C1 C2 C3 120.2(7) . .
C1 C2 S2 119.0(6) . .
C3 C2 S2 120.8(6) . .
C4 C3 C2 119.9(8) . .
C3 C4 C5 119.8(8) . .
C6 C5 C4 120.9(7) . .
C5 C6 C1 119.7(7) . .
C5 C6 C7 120.4(6) . .
C1 C6 C7 119.7(6) . .
O1 C7 N1 124.2(7) . .
O1 C7 C6 120.7(7) . .
N1 C7 C6 115.1(6) . .
C9 C8 C13 120.3(7) . .
C9 C8 N1 119.8(7) . .
C13 C8 N1 119.9(6) . .
C8 C9 C10 121.1(8) . .
C11 C10 C9 121.0(8) . .
C10 C11 C12 120.1(8) . .
C11 C12 C13 119.6(6) . .
C11 C12 C17 122.9(7) . .
C13 C12 C17 117.6(6) . .
C14 C13 C8 121.9(6) . .
C14 C13 C12 120.2(6) . .
C8 C13 C12 117.9(6) . .
C15 C14 C13 120.1(7) . .
C14 C15 C16 119.9(7) . .
C17 C16 C15 121.1(7) . .
C16 C17 C12 121.1(7) . .
C16 C17 N2 118.8(6) . .
C12 C17 N2 119.9(6) . .
O2 C18 N2 123.4(7) . .
O2 C18 C19 121.8(6) . .
N2 C18 C19 114.7(6) . .
C20 C19 C24 119.3(6) . .
C20 C19 C18 120.1(7) . .
C24 C19 C18 120.6(6) . .
C21 C20 C19 121.7(7) . .
C20 C21 C22 119.7(7) . .
C21 C22 C23 120.2(7) . .
C22 C23 C24 119.9(7) . .
C22 C23 S4 120.5(6) . .
C24 C23 S4 119.5(5) . .
C23 C24 C19 119.1(6) . .
C23 C24 S3 118.1(5) . .
C19 C24 S3 122.7(5) . .
N102 Ru1 N103 98.1(2) . .
N102 Ru1 N101 78.4(2) . .
N103 Ru1 N101 90.5(2) . .
N102 Ru1 N106 95.9(2) . .
N103 Ru1 N106 94.5(2) . .
N101 Ru1 N106 172.9(2) . .
N102 Ru1 N104 174.6(2) . .
N103 Ru1 N104 78.8(2) . .
N101 Ru1 N104 97.1(2) . .
N106 Ru1 N104 88.8(2) . .
N102 Ru1 N105 88.4(2) . .
N103 Ru1 N105 171.2(2) . .
N101 Ru1 N105 96.6(2) . .
N106 Ru1 N105 78.9(2) . .
N104 Ru1 N105 95.2(2) . .
C101 N101 C105 117.9(6) . .
C101 N101 Ru1 126.2(5) . .
C105 N101 Ru1 115.9(4) . .
C110 N102 C106 118.5(6) . .
C110 N102 Ru1 125.4(5) . .
C106 N102 Ru1 116.1(4) . .
C111 N103 C115 119.3(6) . .
C111 N103 Ru1 125.9(5) . .
C115 N103 Ru1 114.7(5) . .
C120 N104 C116 117.8(7) . .
C120 N104 Ru1 126.8(5) . .
C116 N104 Ru1 115.4(5) . .
C121 N105 C125 118.8(6) . .
C121 N105 Ru1 126.3(5) . .
C125 N105 Ru1 114.8(5) . .
C130 N106 C126 117.9(6) . .
C130 N106 Ru1 126.5(5) . .
C126 N106 Ru1 115.6(5) . .
N101 C101 C102 122.3(7) . .
C103 C102 C101 119.1(8) . .
C102 C103 C104 119.1(8) . .
C105 C104 C103 120.1(8) . .
N101 C105 C104 121.5(7) . .
N101 C105 C106 114.2(6) . .
C104 C105 C106 124.3(7) . .
N102 C106 C107 122.3(7) . .
N102 C106 C105 115.3(6) . .
C107 C106 C105 122.4(7) . .
C108 C107 C106 118.1(8) . .
C109 C108 C107 119.7(8) . .
C108 C109 C110 120.3(8) . .
N102 C110 C109 121.1(8) . .
N103 C111 C112 120.0(9) . .
C113 C112 C111 119.5(9) . .
C114 C113 C112 121.2(9) . .
C113 C114 C115 119.0(9) . .
N103 C115 C114 120.9(8) . .
N103 C115 C116 115.2(6) . .
C114 C115 C116 123.8(8) . .
N104 C116 C117 120.7(8) . .
N104 C116 C115 115.1(6) . .
C117 C116 C115 124.2(8) . .
C118 C117 C116 119.1(9) . .
C119 C118 C117 119.7(9) . .
C118 C119 C120 118.9(10) . .
N104 C120 C119 123.6(9) . .
N105 C121 C122 123.2(7) . .
C123 C122 C121 117.9(8) . .
C122 C123 C124 120.5(8) . .
C123 C124 C125 119.0(8) . .
N105 C125 C124 120.7(7) . .
N105 C125 C126 115.1(6) . .
C124 C125 C126 124.2(7) . .
N106 C126 C127 121.4(7) . .
N106 C126 C125 115.3(6) . .
C127 C126 C125 123.2(7) . .
C128 C127 C126 118.7(7) . .
C129 C128 C127 119.3(7) . .
C128 C129 C130 119.1(8) . .
N106 C130 C129 123.5(7) . .
C211 N211 C212 123.5(16) . .
C211 N211 C213 123(2) . .
C212 N211 C213 110.6(16) . .
O211 C211 N211 134.1(17) . .
C201 N201 C203 122.5(13) . .
C201 N201 C202 122.2(14) . .
C203 N201 C202 115.3(13) . .
O201 C201 N201 115(2) . .

loop_
_geom_bond_atom_site_label_1
_geom_bond_atom_site_label_2
_geom_bond_distance
_geom_bond_site_symmetry_2
Co1 S1 2.1560(18) .
Co1 S4 2.158(2) 2_455
Co1 S3 2.1637(19) 2_455
Co1 S2 2.165(2) .
S1 C1 1.745(7) .
S2 C2 1.766(8) .
S3 C24 1.750(6) .
S3 Co1 2.1637(19) 2_455
S4 C23 1.748(8) .
S4 Co1 2.158(2) 2_455
O1 C7 1.205(9) .
O2 C18 1.224(8) .
N1 C7 1.339(9) .
N1 C8 1.430(9) .
N2 C18 1.342(9) .
N2 C17 1.438(9) .
C1 C2 1.389(10) .
C1 C6 1.404(9) .
C2 C3 1.403(11) .
C3 C4 1.372(12) .
C4 C5 1.398(11) .
C5 C6 1.373(11) .
C6 C7 1.515(10) .
C8 C9 1.359(11) .
C8 C13 1.419(10) .
C9 C10 1.385(12) .
C10 C11 1.353(12) .
C11 C12 1.410(10) .
C12 C13 1.424(9) .
C12 C17 1.424(10) .
C13 C14 1.404(10) .
C14 C15 1.377(11) .
C15 C16 1.408(11) .
C16 C17 1.350(11) .
C18 C19 1.510(10) .
C19 C20 1.390(10) .
C19 C24 1.411(10) .
C20 C21 1.378(11) .
C21 C22 1.387(11) .
C22 C23 1.404(10) .
C23 C24 1.408(10) .
Ru1 N102 2.051(6) .
Ru1 N103 2.053(6) .
Ru1 N101 2.054(5) .
Ru1 N106 2.057(5) .
Ru1 N104 2.060(6) .
Ru1 N105 2.061(5) .
N101 C101 1.339(9) .
N101 C105 1.364(9) .
N102 C110 1.341(9) .
N102 C106 1.348(9) .
N103 C111 1.344(10) .
N103 C115 1.373(9) .
N104 C120 1.337(9) .
N104 C116 1.354(9) .
N105 C121 1.317(9) .
N105 C125 1.366(9) .
N106 C130 1.336(9) .
N106 C126 1.350(9) .
C101 C102 1.382(11) .
C102 C103 1.367(13) .
C103 C104 1.367(13) .
C104 C105 1.365(11) .
C105 C106 1.461(10) .
C106 C107 1.398(10) .
C107 C108 1.378(12) .
C108 C109 1.351(13) .
C109 C110 1.395(12) .
C111 C112 1.398(12) .
C112 C113 1.367(15) .
C113 C114 1.331(14) .
C114 C115 1.395(12) .
C115 C116 1.451(11) .
C116 C117 1.405(11) .
C117 C118 1.385(14) .
C118 C119 1.340(15) .
C119 C120 1.380(12) .
C121 C122 1.382(11) .
C122 C123 1.358(13) .
C123 C124 1.376(13) .
C124 C125 1.376(11) .
C125 C126 1.459(10) .
C126 C127 1.405(10) .
C127 C128 1.387(12) .
C128 C129 1.362(12) .
C129 C130 1.375(11) .
N211 C211 1.251(18) .
N211 C212 1.38(2) .
N211 C213 1.42(3) .
O211 C211 1.111(18) .
N201 C201 1.431(15) .
N201 C203 1.601(15) .
N201 C202 1.601(15) .
O201 C201 1.174(17) .
C31 O31 1.43(2) .
O32 C32 1.39(2) .
C33 O33 1.46(3) .
C34 O34 1.13(6) .
